data_7215695
loop_
_publ_author_name
'Singh, Shiv Shankar'
'Thakur, Tejender S.'

_publ_section_title
;
 New crystalline salt forms of levofloxacin: conformational analysis and
 attempts towards the crystal structure prediction of the anhydrous form
;
_journal_issue 20
_journal_name_full CrystEngComm
_journal_page_first 4215
_journal_paper_doi 10.1039/c4ce00263f
_journal_volume 16
_journal_year 2014
_chemical_absolute_configuration unk
_chemical_compound_source 'see text'
_chemical_formula_moiety 'C18 H21 F N3 O4, C7 H4 N2 O6, C7 H3 N2 O6'
_chemical_formula_sum 'C32 H28 F N7 O16'
_chemical_formula_weight 785.61
_chemical_name_common 'Levofloxacin 3,5-dinitrobenzoate 1:2'
_chemical_name_systematic ?
_space_group_IT_number 1
_symmetry_cell_setting triclinic
_symmetry_Int_Tables_number 1
_symmetry_space_group_name_Hall 'P 1'
_symmetry_space_group_name_H-M 'P 1'
_atom_sites_solution_hydrogens geom
_atom_sites_solution_primary direct
_atom_sites_solution_secondary difmap
_cell_angle_alpha 79.910(13)
_cell_angle_beta 78.135(14)
_cell_angle_gamma 73.833(13)
_cell_formula_units_Z 2
_cell_length_a 9.135(2)
_cell_length_b 12.008(3)
_cell_length_c 16.533(5)
_cell_measurement_reflns_used 2732
_cell_measurement_temperature 100
_cell_measurement_theta_max 25.4
_cell_measurement_theta_min 3.6
_cell_volume 1691.1(8)
_computing_cell_refinement
;
CrystalClear-SM Expert 2.1 b24 (Rigaku, 2012)
;
_computing_data_collection
;
CrystalClear-SM Expert 2.1 b24 (Rigaku, 2012)
;
_computing_data_reduction
;
CrystalClear-SM Expert 2.1 b24 (Rigaku, 2012)
;
_computing_publication_material 'PLATON (Spek, 2003)'
_computing_structure_refinement 'SHELXL-2013 (Sheldrick, 2013)'
_computing_structure_solution 'SHELXS-2013 (Sheldrick, 2013)'
_diffrn_ambient_temperature 100(2)
_diffrn_detector CCD
_diffrn_detector_area_resol_mean 28.5714
_diffrn_measured_fraction_theta_full 0.98
_diffrn_measured_fraction_theta_max 0.98
_diffrn_measurement_details
;
scan:
    Number of images: 200
               Slice: -30.0000 - 70.0000
         Image width: 0.5000
            Exp time: 16.0000
       Rotation axis: Omega
               Omega: 0.0000
               Kappa: 60.0000
                 Phi: 0.0000
                 XTD: 44.9003
              2theta: -19.6699
scan:
    Number of images: 200
               Slice: -30.0000 - 70.0000
         Image width: 0.5000
            Exp time: 16.0000
       Rotation axis: Omega
               Omega: 0.0000
               Kappa: 60.0000
                 Phi: 90.0000
                 XTD: 44.9003
              2theta: -19.6699
scan:
    Number of images: 200
               Slice: -110.0000 - -10.0000
         Image width: 0.5000
            Exp time: 16.0000
       Rotation axis: Omega
               Omega: 0.0000
               Kappa: -60.0000
                 Phi: 180.0000
                 XTD: 44.9003
              2theta: -19.6699
scan:
    Number of images: 200
               Slice: -110.0000 - -10.0000
         Image width: 0.5000
            Exp time: 16.0000
       Rotation axis: Omega
               Omega: 0.0000
               Kappa: -60.0000
                 Phi: 270.0000
                 XTD: 44.9003
              2theta: -19.6699

;
_diffrn_measurement_device
;
AFC12 (Right): Kappa 3 circle
;
_diffrn_measurement_device_type
;
Rigaku Saturn724+ (4x4 bin mode)
;
_diffrn_measurement_method 'profile data from \w-scans'
_diffrn_measurement_specimen_support Loop
_diffrn_orient_matrix_type XPlain
_diffrn_orient_matrix_UB_11 -0.075687
_diffrn_orient_matrix_UB_12 0.078474
_diffrn_orient_matrix_UB_13 0.038368
_diffrn_orient_matrix_UB_21 0.071209
_diffrn_orient_matrix_UB_22 0.046328
_diffrn_orient_matrix_UB_23 -0.020522
_diffrn_orient_matrix_UB_31 -0.021424
_diffrn_orient_matrix_UB_32 -0.007516
_diffrn_orient_matrix_UB_33 -0.058014
_diffrn_radiation_monochromator Confocal
_diffrn_radiation_probe x-ray
_diffrn_radiation_type MoK\a
_diffrn_radiation_wavelength 0.71075
_diffrn_reflns_av_R_equivalents 0.0277
_diffrn_reflns_av_sigmaI/netI 0.0438
_diffrn_reflns_limit_h_max 11
_diffrn_reflns_limit_h_min -8
_diffrn_reflns_limit_k_max 14
_diffrn_reflns_limit_k_min -13
_diffrn_reflns_limit_l_max 19
_diffrn_reflns_limit_l_min -19
_diffrn_reflns_number 13303
_diffrn_reflns_reduction_process
;
;
_diffrn_reflns_theta_full 25.42
_diffrn_reflns_theta_max 25.42
_diffrn_reflns_theta_min 3.56
_diffrn_reflns_transf_matrix_11 -0.075687
_diffrn_reflns_transf_matrix_12 0.078474
_diffrn_reflns_transf_matrix_13 0.038368
_diffrn_reflns_transf_matrix_21 0.071209
_diffrn_reflns_transf_matrix_22 0.046328
_diffrn_reflns_transf_matrix_23 -0.020522
_diffrn_reflns_transf_matrix_31 -0.021424
_diffrn_reflns_transf_matrix_32 -0.007516
_diffrn_reflns_transf_matrix_33 -0.058014
_diffrn_source MicroMax003_Mo
_diffrn_source_current 0.6
_diffrn_source_power 0.0
_diffrn_source_voltage 50.0
_exptl_absorpt_coefficient_mu 0.129
_exptl_absorpt_correction_T_max 0.982
_exptl_absorpt_correction_T_min 0.963
_exptl_absorpt_correction_type multi-scan
_exptl_absorpt_process_details 'REQAB (Rigaku, 1998)'
_exptl_crystal_colour Colorless
_exptl_crystal_density_diffrn 1.543
_exptl_crystal_density_method 'Not Measured'
_exptl_crystal_description Block
_exptl_crystal_F_000 812
_exptl_crystal_size_max 0.290
_exptl_crystal_size_mid 0.230
_exptl_crystal_size_min 0.140
_refine_diff_density_max 0.299
_refine_diff_density_min -0.239
_refine_diff_density_rms 0.050
_refine_ls_abs_structure_details 'Flack H.D. (1983), Acta Cryst. A39, 876-881'
_refine_ls_abs_structure_Flack -1.0(7)
_refine_ls_extinction_method none
_refine_ls_goodness_of_fit_ref 1.010
_refine_ls_hydrogen_treatment mixed
_refine_ls_matrix_type full
_refine_ls_number_parameters 1031
_refine_ls_number_reflns 7757
_refine_ls_number_restraints 3
_refine_ls_restrained_S_all 1.010
_refine_ls_R_factor_all 0.0438
_refine_ls_R_factor_gt 0.0353
_refine_ls_shift/su_max 0.000
_refine_ls_shift/su_mean 0.000
_refine_ls_structure_factor_coef Fsqd
_refine_ls_weighting_details 'calc w=1/[\s^2^(Fo^2^)+(0.0542P)^2^]         where P=(Fo^2^+2Fc^2^)/3'
_refine_ls_weighting_scheme calc
_refine_ls_wR_factor_gt 0.0824
_refine_ls_wR_factor_ref 0.0888
_reflns_number_gt 6296
_reflns_number_total 7757
_reflns_shell_number_unique_all 6068
_reflns_threshold_expression I>2\s(I)
_cod_data_source_file c4ce00263f2.cif
_cod_data_source_block Levo35DNBzAcid100K
_cod_depositor_comments
;
The following automatic conversions were performed:

'_symmetry_cell_setting' value 'Triclinic' changed to 'triclinic'
according to
/usr/data/users/saulius/crontab/automatic-downloads/current/RSC/lib/dictionaries/cif_core.dic
dictionary named 'cif_core.dic' version 2.4.2 from 2011-04-26.

Automatic conversion script
Id: cif_fix_values 2281 2013-09-26 08:29:07Z andrius 
;
_cod_original_cell_volume 1691.2(8)
_cod_database_code 7215695

loop_
_symmetry_equiv_pos_site_id
_symmetry_equiv_pos_as_xyz
1 x,y,z

loop_
_atom_site_aniso_label
_atom_site_aniso_U_11
_atom_site_aniso_U_22
_atom_site_aniso_U_33
_atom_site_aniso_U_23
_atom_site_aniso_U_13
_atom_site_aniso_U_12
F1 0.0294(11) 0.0177(15) 0.0248(10) 0.0014(9) -0.0129(8) -0.0043(11)
O1 0.0354(15) 0.0204(18) 0.0258(13) -0.0028(12) -0.0167(11) -0.0012(13)
O2 0.0307(15) 0.0178(18) 0.0221(13) -0.0037(11) -0.0096(10) -0.0018(13)
O3 0.0248(14) 0.017(2) 0.0215(13) -0.0016(12) -0.0065(10) -0.0036(14)
O4 0.0327(13) 0.0130(16) 0.0297(13) 0.0001(11) -0.0156(10) -0.0020(12)
N1 0.0195(15) 0.008(2) 0.0200(15) 0.0013(13) -0.0048(11) -0.0006(15)
N2 0.0263(16) 0.017(2) 0.0172(14) -0.0026(13) -0.0036(11) -0.0076(16)
N3 0.0157(16) 0.014(2) 0.0201(15) -0.0031(14) -0.0039(12) 0.0040(16)
C1 0.0163(18) 0.024(3) 0.0180(17) 0.0007(16) -0.0043(13) -0.0033(19)
C2 0.0171(18) 0.014(2) 0.0184(17) -0.0013(15) 0.0005(13) -0.0023(18)
C3 0.0141(17) 0.012(3) 0.0155(17) -0.0029(15) 0.0025(12) -0.0009(17)
C4 0.0153(17) 0.011(2) 0.0185(17) 0.0030(16) -0.0031(13) -0.0019(17)
C5 0.0163(18) 0.017(3) 0.0182(17) -0.0009(16) -0.0053(13) -0.0008(18)
C6 0.0164(18) 0.017(3) 0.0204(17) -0.0025(16) -0.0040(13) -0.0044(18)
C7 0.0217(18) 0.012(2) 0.0246(18) -0.0011(15) -0.0026(13) -0.0058(17)
C8 0.0153(17) 0.016(3) 0.0136(15) 0.0007(14) -0.0007(12) -0.0034(17)
C9 0.0170(18) 0.018(3) 0.0148(16) -0.0015(16) -0.0006(13) -0.0035(18)
C10 0.0195(19) 0.021(3) 0.0186(18) -0.0023(17) -0.0015(14) -0.0006(18)
C11 0.0320(17) 0.016(2) 0.0227(17) -0.0012(14) -0.0082(13) -0.0060(15)
C12 0.0254(19) 0.012(2) 0.0214(17) -0.0021(15) -0.0063(13) 0.0013(18)
C13 0.0288(17) 0.024(2) 0.0334(18) -0.0089(16) -0.0057(14) -0.0014(16)
C14 0.0262(19) 0.011(2) 0.0195(17) -0.0005(15) -0.0061(13) -0.0061(18)
C15 0.025(2) 0.020(3) 0.0157(17) -0.0035(16) 0.0008(13) -0.0069(19)
C16 0.0226(19) 0.016(3) 0.0204(17) -0.0010(16) -0.0029(13) -0.0007(18)
C17 0.0194(18) 0.024(3) 0.0200(17) -0.0030(16) 0.0003(13) -0.0067(18)
C18 0.024(2) 0.022(3) 0.0267(19) -0.0018(18) -0.0114(15) -0.0033(19)
F2 0.0326(11) 0.0184(16) 0.0272(11) 0.0000(10) -0.0177(9) -0.0029(11)
O5 0.0348(15) 0.033(2) 0.0309(14) -0.0011(13) -0.0200(11) -0.0054(15)
O6 0.0290(14) 0.024(2) 0.0272(14) -0.0034(12) -0.0127(10) -0.0087(14)
O7 0.0245(14) 0.0161(19) 0.0238(14) -0.0011(12) -0.0067(10) -0.0069(13)
O8 0.0306(13) 0.0168(16) 0.0303(13) -0.0056(12) -0.0149(10) 0.0018(12)
N4 0.0207(16) 0.019(2) 0.0193(15) -0.0036(14) -0.0059(12) -0.0003(16)
N5 0.0250(16) 0.018(2) 0.0146(14) -0.0004(13) -0.0064(11) -0.0062(16)
N6 0.0201(17) 0.018(2) 0.0210(15) -0.0035(14) -0.0066(12) -0.0030(17)
C19 0.0232(19) 0.018(3) 0.0182(17) 0.0008(16) -0.0071(14) -0.0019(19)
C20 0.0171(18) 0.019(3) 0.0127(16) -0.0014(15) -0.0041(12) -0.0021(18)
C21 0.0166(18) 0.016(3) 0.0180(17) -0.0016(16) 0.0019(13) -0.0040(19)
C22 0.0180(19) 0.014(3) 0.0201(18) -0.0003(16) -0.0009(13) -0.0033(18)
C23 0.0206(19) 0.017(3) 0.0147(17) 0.0047(16) -0.0058(14) -0.0055(19)
C24 0.0182(18) 0.017(3) 0.0157(16) -0.0004(15) -0.0017(12) -0.0037(18)
C25 0.0194(18) 0.010(2) 0.0224(17) -0.0027(15) -0.0031(13) 0.0034(16)
C26 0.0172(18) 0.018(3) 0.0192(17) -0.0007(15) -0.0033(13) -0.0009(18)
C27 0.0158(17) 0.015(3) 0.0154(17) -0.0019(15) -0.0015(13) -0.0034(18)
C28 0.0210(19) 0.024(3) 0.0235(19) -0.0049(17) -0.0016(14) -0.0067(19)
C29 0.0209(16) 0.020(2) 0.0336(18) -0.0047(15) -0.0098(13) 0.0055(15)
C30 0.030(2) 0.011(3) 0.0276(19) -0.0001(16) -0.0106(15) 0.0044(19)
C31 0.0332(18) 0.022(2) 0.0275(17) -0.0050(15) -0.0077(13) -0.0026(17)
C32 0.027(2) 0.021(3) 0.0183(18) 0.0005(16) -0.0043(14) -0.0074(19)
C33 0.0239(19) 0.017(3) 0.0188(17) -0.0015(16) -0.0024(13) -0.0056(19)
C34 0.0242(19) 0.018(3) 0.0172(17) -0.0008(16) -0.0056(14) -0.0045(19)
C35 0.0222(18) 0.017(3) 0.0204(17) -0.0029(15) -0.0025(13) -0.0050(18)
C36 0.022(2) 0.023(3) 0.0263(19) -0.0046(17) -0.0106(14) -0.0025(19)
O21 0.0485(18) 0.032(2) 0.0431(17) -0.0201(16) -0.0204(14) 0.0042(17)
O22 0.0251(15) 0.021(2) 0.0321(15) -0.0010(13) -0.0002(11) 0.0011(14)
O23 0.0224(14) 0.027(2) 0.0224(13) 0.0026(12) -0.0115(10) -0.0011(14)
O24 0.0224(15) 0.032(2) 0.0291(15) -0.0108(14) -0.0052(11) -0.0045(15)
O25 0.0208(14) 0.022(2) 0.0288(14) -0.0072(13) -0.0079(11) 0.0025(14)
O26 0.0197(13) 0.021(2) 0.0197(13) 0.0004(12) -0.0081(10) -0.0031(14)
N11 0.0280(18) 0.022(2) 0.0207(16) -0.0002(15) -0.0053(13) -0.0036(17)
N12 0.0178(17) 0.023(3) 0.0177(15) -0.0026(15) -0.0035(12) -0.0066(18)
C51 0.0133(17) 0.014(3) 0.0143(17) 0.0024(15) -0.0005(12) -0.0039(17)
C52 0.0166(18) 0.021(3) 0.0159(17) 0.0010(16) -0.0011(13) -0.0100(19)
C53 0.0181(18) 0.012(3) 0.0179(17) -0.0014(16) -0.0006(13) -0.0002(18)
C54 0.0139(18) 0.015(3) 0.0166(17) 0.0013(16) -0.0004(13) -0.0035(18)
C55 0.0144(18) 0.019(3) 0.0164(18) 0.0020(16) -0.0051(13) -0.0085(18)
C56 0.0152(18) 0.015(3) 0.0170(17) 0.0016(16) -0.0006(13) -0.0040(18)
C57 0.0179(19) 0.014(3) 0.0213(19) 0.0045(17) -0.0049(14) -0.005(2)
O27 0.0401(18) 0.027(2) 0.0510(18) -0.0167(16) -0.0151(14) -0.0023(17)
O28 0.0207(15) 0.039(3) 0.0319(15) -0.0078(15) -0.0082(11) 0.0075(15)
O29 0.0226(14) 0.033(2) 0.0282(14) -0.0012(13) -0.0115(11) -0.0093(15)
O30 0.0365(17) 0.025(2) 0.0364(16) -0.0137(14) -0.0126(13) 0.0006(16)
O31 0.0221(14) 0.022(2) 0.0218(13) -0.0043(13) -0.0051(10) 0.0001(15)
O32 0.0155(13) 0.0198(19) 0.0191(13) -0.0016(12) -0.0076(10) 0.0002(13)
N13 0.0255(18) 0.024(3) 0.0190(16) -0.0040(15) -0.0036(13) -0.0001(18)
N14 0.0265(18) 0.018(2) 0.0202(16) 0.0022(15) -0.0063(13) -0.0083(18)
C58 0.0159(18) 0.017(3) 0.0179(17) 0.0014(16) -0.0029(13) -0.0075(19)
C59 0.0176(18) 0.020(3) 0.0152(17) 0.0000(16) -0.0031(13) -0.0086(19)
C60 0.0144(18) 0.015(3) 0.0186(18) -0.0032(16) 0.0011(13) 0.0006(18)
C61 0.0139(17) 0.020(3) 0.0150(17) 0.0020(16) -0.0018(13) -0.0044(18)
C62 0.0201(19) 0.018(3) 0.0156(17) 0.0023(16) -0.0042(14) -0.0073(19)
C63 0.0199(19) 0.013(3) 0.0167(18) -0.0002(16) 0.0004(14) -0.0038(19)
C64 0.0148(19) 0.021(3) 0.0199(19) -0.0002(18) -0.0008(14) -0.009(2)
O9 0.0458(18) 0.032(2) 0.0425(17) -0.0177(15) -0.0189(14) -0.0016(17)
O10 0.0204(14) 0.020(2) 0.0359(15) 0.0001(13) 0.0013(11) 0.0061(14)
O11 0.0271(15) 0.030(2) 0.0323(15) 0.0003(14) -0.0169(12) 0.0010(15)
O12 0.0280(16) 0.030(2) 0.0321(15) -0.0151(14) -0.0091(12) -0.0034(16)
O13 0.0177(13) 0.023(2) 0.0289(14) -0.0092(13) -0.0074(10) 0.0045(14)
O14 0.0181(13) 0.021(2) 0.0235(13) -0.0020(12) -0.0093(10) -0.0021(13)
N7 0.0237(17) 0.018(2) 0.0229(16) -0.0003(15) -0.0015(12) 0.0004(16)
N8 0.0175(17) 0.029(3) 0.0207(16) -0.0003(16) -0.0059(12) -0.0053(18)
C37 0.0151(17) 0.016(3) 0.0158(17) 0.0006(15) -0.0022(13) -0.0060(18)
C38 0.0182(18) 0.018(3) 0.0153(17) -0.0009(16) -0.0034(13) -0.0064(18)
C39 0.0164(18) 0.013(3) 0.0210(18) -0.0026(16) 0.0018(13) -0.0037(18)
C40 0.0141(18) 0.016(3) 0.0214(18) 0.0032(16) -0.0055(13) -0.0011(18)
C41 0.0187(18) 0.024(3) 0.0134(17) 0.0018(16) -0.0029(13) -0.0063(19)
C42 0.0143(18) 0.012(3) 0.0193(17) -0.0027(16) -0.0008(13) -0.0028(18)
C43 0.0138(18) 0.019(3) 0.0172(18) 0.0000(17) -0.0023(14) -0.0080(19)
O15 0.0336(17) 0.024(2) 0.0539(18) -0.0140(16) -0.0153(13) -0.0020(16)
O16 0.0190(14) 0.033(2) 0.0326(15) -0.0077(14) -0.0090(11) 0.0050(15)
O17 0.0273(15) 0.029(2) 0.0266(14) 0.0021(13) -0.0147(11) -0.0110(15)
O18 0.0410(18) 0.020(2) 0.0309(15) -0.0098(14) -0.0139(13) 0.0017(16)
O19 0.0180(13) 0.016(2) 0.0281(14) -0.0040(13) -0.0073(10) 0.0021(14)
O20 0.0212(13) 0.022(2) 0.0216(13) -0.0021(12) -0.0068(10) -0.0053(13)
N9 0.0235(18) 0.020(3) 0.0211(16) 0.0006(15) -0.0057(13) -0.0009(17)
N10 0.0278(19) 0.021(2) 0.0187(16) 0.0014(15) -0.0072(13) -0.0112(18)
C44 0.0129(17) 0.015(3) 0.0172(17) 0.0015(16) -0.0009(13) -0.0037(18)
C45 0.0182(18) 0.017(3) 0.0164(17) 0.0004(16) -0.0022(13) -0.0051(19)
C46 0.0135(18) 0.013(3) 0.0199(18) 0.0003(16) -0.0017(13) -0.0019(18)
C47 0.0189(19) 0.021(3) 0.0185(18) 0.0034(17) -0.0055(14) -0.009(2)
C48 0.021(2) 0.020(3) 0.0163(17) -0.0014(16) -0.0027(14) -0.010(2)
C49 0.0130(18) 0.018(3) 0.0188(18) -0.0012(16) -0.0010(13) -0.0053(18)
C50 0.0160(19) 0.016(3) 0.0192(19) -0.0017(17) -0.0031(14) -0.0053(19)

loop_
_atom_site_label
_atom_site_type_symbol
_atom_site_thermal_displace_type
_atom_site_fract_x
_atom_site_fract_y
_atom_site_fract_z
_atom_site_occupancy
_atom_site_U_iso_or_equiv
_atom_site_calc_flag
_atom_site_refinement_flags
F1 F Uani 1.2538(2) 0.5537(2) 0.32642(12) 1.000 0.0236(7) . .
O1 O Uani 0.7469(3) 0.6276(3) -0.05993(15) 1.000 0.0267(9) . .
O2 O Uani 0.8521(3) 0.4543(3) 0.00457(15) 1.000 0.0235(9) . .
O3 O Uani 1.0096(3) 0.4427(3) 0.11678(14) 1.000 0.0212(9) . .
O4 O Uani 1.0191(3) 0.9177(2) 0.18437(14) 1.000 0.0247(8) . .
N1 N Uani 0.9137(3) 0.7999(3) 0.08479(17) 1.000 0.0166(10) . .
N2 N Uani 1.1931(3) 0.7882(3) 0.31106(17) 1.000 0.0197(10) . .
N3 N Uani 1.3086(4) 0.8851(3) 0.42413(18) 1.000 0.0179(10) . .
C1 C Uani 0.8616(4) 0.7431(4) 0.0381(2) 1.000 0.0200(13) . .
C2 C Uani 0.8919(4) 0.6240(4) 0.0452(2) 1.000 0.0174(11) . .
C3 C Uani 0.9805(4) 0.5528(4) 0.1064(2) 1.000 0.0150(13) . .
C4 C Uani 1.1225(4) 0.5527(4) 0.2198(2) 1.000 0.0158(10) . .
C5 C Uani 1.1674(4) 0.6138(4) 0.2674(2) 1.000 0.0177(13) . .
C6 C Uani 1.1356(4) 0.7374(4) 0.2590(2) 1.000 0.0177(13) . .
C7 C Uani 1.0528(4) 0.7984(4) 0.1955(2) 1.000 0.0195(11) . .
C8 C Uani 1.0030(4) 0.7369(4) 0.1452(2) 1.000 0.0157(13) . .
C9 C Uani 1.0352(4) 0.6157(4) 0.1568(2) 1.000 0.0172(13) . .
C10 C Uani 0.8237(4) 0.5712(4) -0.0083(2) 1.000 0.0209(13) . .
C11 C Uani 0.9952(4) 0.9680(3) 0.10038(18) 1.000 0.0232(10) . .
C12 C Uani 0.8664(4) 0.9292(4) 0.0785(2) 1.000 0.0205(11) . .
C13 C Uani 0.7124(4) 0.9694(3) 0.1342(2) 1.000 0.0291(11) . .
C14 C Uani 1.2273(4) 0.9025(4) 0.2872(2) 1.000 0.0184(11) . .
C15 C Uani 1.3554(4) 0.9049(4) 0.3313(2) 1.000 0.0204(13) . .
C16 C Uani 1.2600(4) 0.7729(4) 0.4490(2) 1.000 0.0208(13) . .
C17 C Uani 1.1375(4) 0.7671(4) 0.40161(19) 1.000 0.0214(13) . .
C18 C Uani 1.4342(4) 0.8853(4) 0.4686(2) 1.000 0.0238(14) . .
F2 F Uani 0.0887(2) 0.6978(2) -0.18138(12) 1.000 0.0253(7) . .
O5 O Uani 0.6017(3) 0.6020(3) 0.20541(16) 1.000 0.0317(10) . .
O6 O Uani 0.4965(3) 0.7782(3) 0.14401(15) 1.000 0.0251(9) . .
O7 O Uani 0.3403(3) 0.7980(3) 0.03030(14) 1.000 0.0209(9) . .
O8 O Uani 0.3796(3) 0.3328(2) -0.07248(14) 1.000 0.0257(8) . .
N4 N Uani 0.4478(3) 0.4401(3) 0.04900(17) 1.000 0.0201(10) . .
N5 N Uani 0.1680(3) 0.4634(3) -0.17834(16) 1.000 0.0188(10) . .
N6 N Uani 0.0514(4) 0.3616(3) -0.28684(18) 1.000 0.0195(10) . .
C19 C Uani 0.4930(4) 0.4940(4) 0.1003(2) 1.000 0.0203(13) . .
C20 C Uani 0.4619(4) 0.6123(4) 0.0966(2) 1.000 0.0166(13) . .
C21 C Uani 0.3711(4) 0.6878(4) 0.0368(2) 1.000 0.0177(13) . .
C22 C Uani 0.2270(4) 0.6942(4) -0.0765(2) 1.000 0.0181(13) . .
C23 C Uani 0.1822(4) 0.6348(4) -0.1266(2) 1.000 0.0177(13) . .
C24 C Uani 0.2243(4) 0.5146(4) -0.1251(2) 1.000 0.0175(13) . .
C25 C Uani 0.3229(4) 0.4499(4) -0.0690(2) 1.000 0.0187(11) . .
C26 C Uani 0.3622(4) 0.5069(4) -0.0125(2) 1.000 0.0190(13) . .
C27 C Uani 0.3184(4) 0.6300(4) -0.0173(2) 1.000 0.0157(13) . .
C28 C Uani 0.5251(4) 0.6627(4) 0.1541(2) 1.000 0.0227(13) . .
C29 C Uani 0.5172(3) 0.2838(3) -0.03494(19) 1.000 0.0261(10) . .
C30 C Uani 0.4854(4) 0.3106(4) 0.0538(2) 1.000 0.0243(14) . .
C31 C Uani 0.3552(4) 0.2612(3) 0.1069(2) 1.000 0.0278(11) . .
C32 C Uani 0.1369(4) 0.3483(4) -0.1524(2) 1.000 0.0221(13) . .
C33 C Uani 0.0058(4) 0.3429(4) -0.1936(2) 1.000 0.0201(13) . .
C34 C Uani 0.0929(4) 0.4768(4) -0.3129(2) 1.000 0.0198(13) . .
C35 C Uani 0.2163(4) 0.4866(4) -0.2679(2) 1.000 0.0199(13) . .
C36 C Uani -0.0773(4) 0.3576(4) -0.3289(2) 1.000 0.0232(14) . .
O21 O Uani 0.8093(4) -0.2359(3) 0.57279(18) 1.000 0.0403(11) . .
O22 O Uani 1.0094(3) -0.2568(3) 0.62995(16) 1.000 0.0285(10) . .
O23 O Uani 0.9375(3) -0.0444(3) 0.86466(14) 1.000 0.0245(9) . .
O24 O Uani 0.7900(3) 0.1314(3) 0.85835(15) 1.000 0.0273(10) . .
O25 O Uani 0.3744(3) 0.2344(3) 0.68432(15) 1.000 0.0244(9) . .
O26 O Uani 0.4161(3) 0.1287(3) 0.57875(14) 1.000 0.0202(9) . .
N11 N Uani 0.8782(4) -0.2067(3) 0.61796(18) 1.000 0.0242(10) . .
N12 N Uani 0.8417(3) 0.0349(3) 0.83386(17) 1.000 0.0191(13) . .
C51 C Uani 0.5938(4) 0.0709(4) 0.6721(2) 1.000 0.0146(13) . .
C52 C Uani 0.6679(4) -0.0285(4) 0.6339(2) 1.000 0.0174(13) . .
C53 C Uani 0.7972(4) -0.1032(4) 0.6605(2) 1.000 0.0172(13) . .
C54 C Uani 0.8559(4) -0.0846(4) 0.7269(2) 1.000 0.0159(13) . .
C55 C Uani 0.7814(4) 0.0135(4) 0.7635(2) 1.000 0.0159(13) . .
C56 C Uani 0.6504(4) 0.0941(4) 0.7376(2) 1.000 0.0165(13) . .
C57 C Uani 0.4487(4) 0.1529(4) 0.6441(2) 1.000 0.0181(13) . .
O27 O Uani 1.5265(3) -0.4062(3) 0.73232(18) 1.000 0.0380(11) . .
O28 O Uani 1.7278(3) -0.3632(3) 0.75726(16) 1.000 0.0326(12) . .
O29 O Uani 1.5884(3) -0.0581(3) 0.94619(15) 1.000 0.0267(9) . .
O30 O Uani 1.3566(3) 0.0559(3) 0.95422(17) 1.000 0.0321(10) . .
O31 O Uani 1.0889(3) 0.1097(3) 0.72081(15) 1.000 0.0227(9) . .
O32 O Uani 1.1573(3) -0.0259(3) 0.63293(14) 1.000 0.0185(9) . .
N13 N Uani 1.5901(4) -0.3405(3) 0.75223(17) 1.000 0.0239(13) . .
N14 N Uani 1.4604(4) -0.0220(3) 0.92404(18) 1.000 0.0212(10) . .
C58 C Uani 1.2884(4) -0.0593(4) 0.7483(2) 1.000 0.0167(13) . .
C59 C Uani 1.3778(4) -0.1689(4) 0.7282(2) 1.000 0.0170(13) . .
C60 C Uani 1.4955(4) -0.2255(4) 0.7732(2) 1.000 0.0173(13) . .
C61 C Uani 1.5303(4) -0.1801(4) 0.8362(2) 1.000 0.0169(13) . .
C62 C Uani 1.4328(4) -0.0741(4) 0.8561(2) 1.000 0.0178(13) . .
C63 C Uani 1.3136(4) -0.0127(4) 0.8142(2) 1.000 0.0173(13) . .
C64 C Uani 1.1675(4) 0.0166(4) 0.6975(2) 1.000 0.0183(13) . .
O9 O Uani 0.5676(4) 0.4878(3) 0.57310(18) 1.000 0.0384(11) . .
O10 O Uani 0.3616(3) 0.5095(3) 0.52002(16) 1.000 0.0291(10) . .
O11 O Uani 0.4219(3) 0.2995(3) 0.28661(15) 1.000 0.0302(10) . .
O12 O Uani 0.5720(3) 0.1231(3) 0.28826(16) 1.000 0.0288(10) . .
O13 O Uani 0.9877(3) 0.0137(3) 0.46188(15) 1.000 0.0239(9) . .
O14 O Uani 0.9503(3) 0.1176(3) 0.56766(14) 1.000 0.0207(9) . .
N7 N Uani 0.4947(4) 0.4574(3) 0.53018(18) 1.000 0.0233(10) . .
N8 N Uani 0.5211(3) 0.2175(4) 0.31498(18) 1.000 0.0225(13) . .
C37 C Uani 0.7709(4) 0.1776(4) 0.4762(2) 1.000 0.0156(13) . .
C38 C Uani 0.6989(4) 0.2759(4) 0.5151(2) 1.000 0.0168(13) . .
C39 C Uani 0.5700(4) 0.3536(4) 0.4881(2) 1.000 0.0175(13) . .
C40 C Uani 0.5081(4) 0.3373(4) 0.4229(2) 1.000 0.0180(13) . .
C41 C Uani 0.5826(4) 0.2370(4) 0.3859(2) 1.000 0.0190(13) . .
C42 C Uani 0.7102(4) 0.1559(4) 0.4103(2) 1.000 0.0155(13) . .
C43 C Uani 0.9151(4) 0.0943(4) 0.5032(2) 1.000 0.0162(13) . .
O15 O Uani -0.1652(3) 0.6494(3) 0.41873(18) 1.000 0.0359(11) . .
O16 O Uani -0.3642(3) 0.6124(3) 0.38650(16) 1.000 0.0294(10) . .
O17 O Uani -0.2288(3) 0.3047(3) 0.20206(15) 1.000 0.0260(10) . .
O18 O Uani 0.0002(3) 0.1865(3) 0.19502(16) 1.000 0.0305(10) . .
O19 O Uani 0.2743(3) 0.1357(3) 0.42513(15) 1.000 0.0213(9) . .
O20 O Uani 0.2102(3) 0.2720(3) 0.51218(14) 1.000 0.0212(9) . .
N9 N Uani -0.2271(4) 0.5859(3) 0.39443(17) 1.000 0.0226(13) . .
N10 N Uani -0.1021(4) 0.2660(3) 0.22435(18) 1.000 0.0215(11) . .
C44 C Uani 0.0754(4) 0.3042(4) 0.3985(2) 1.000 0.0157(13) . .
C45 C Uani -0.0122(4) 0.4128(4) 0.4174(2) 1.000 0.0175(13) . .
C46 C Uani -0.1329(4) 0.4710(4) 0.3738(2) 1.000 0.0162(13) . .
C47 C Uani -0.1675(4) 0.4251(4) 0.3110(2) 1.000 0.0190(13) . .
C48 C Uani -0.0717(4) 0.3202(4) 0.2910(2) 1.000 0.0183(13) . .
C49 C Uani 0.0487(4) 0.2586(4) 0.3326(2) 1.000 0.0167(13) . .
C50 C Uani 0.1978(4) 0.2293(4) 0.4472(2) 1.000 0.0168(13) . .
H1 H Uiso 0.80040 0.78800 -0.00200 1.000 0.0240 calc R
H2 H Uiso 0.89340 0.42890 0.04730 1.000 0.0350 calc R
H3N H Uiso 1.233(4) 0.938(4) 0.439(2) 1.000 0.010(10) . .
H4 H Uiso 1.14870 0.46970 0.22820 1.000 0.0190 calc R
H11A H Uiso 1.09150 0.94260 0.06070 1.000 0.0280 calc R
H11B H Uiso 0.96850 1.05430 0.09620 1.000 0.0280 calc R
H12 H Uiso 0.85480 0.96150 0.01950 1.000 0.0240 calc R
H13A H Uiso 0.72300 0.94000 0.19240 1.000 0.0430 calc R
H13B H Uiso 0.63430 0.93920 0.11860 1.000 0.0430 calc R
H13C H Uiso 0.68070 1.05500 0.12760 1.000 0.0430 calc R
H14A H Uiso 1.13390 0.96490 0.30320 1.000 0.0220 calc R
H14B H Uiso 1.25980 0.91580 0.22610 1.000 0.0220 calc R
H15A H Uiso 1.44900 0.84360 0.31380 1.000 0.0250 calc R
H15B H Uiso 1.38100 0.98160 0.31530 1.000 0.0250 calc R
H16A H Uiso 1.21920 0.76520 0.50940 1.000 0.0250 calc R
H16B H Uiso 1.35130 0.70660 0.43840 1.000 0.0250 calc R
H17A H Uiso 1.11520 0.68930 0.41590 1.000 0.0250 calc R
H17B H Uiso 1.04080 0.82690 0.41740 1.000 0.0250 calc R
H18A H Uiso 1.51910 0.81550 0.45960 1.000 0.0360 calc R
H18B H Uiso 1.39430 0.88520 0.52830 1.000 0.0360 calc R
H18C H Uiso 1.47220 0.95530 0.44720 1.000 0.0360 calc R
H6 H Uiso 0.44150 0.80610 0.10680 1.000 0.0380 calc R
H6N H Uiso 0.146(5) 0.300(5) -0.306(3) 1.000 0.060(15) . .
H19 H Uiso 0.55000 0.44710 0.14170 1.000 0.0250 calc R
H22 H Uiso 0.19680 0.77720 -0.08180 1.000 0.0220 calc R
H29A H Uiso 0.60230 0.31730 -0.06730 1.000 0.0310 calc R
H29B H Uiso 0.54940 0.19810 -0.03580 1.000 0.0310 calc R
H30 H Uiso 0.58150 0.27620 0.07880 1.000 0.0290 calc R
H31A H Uiso 0.26080 0.29380 0.08250 1.000 0.0420 calc R
H31B H Uiso 0.33700 0.28210 0.16350 1.000 0.0420 calc R
H31C H Uiso 0.38410 0.17590 0.10890 1.000 0.0420 calc R
H32A H Uiso 0.10780 0.33560 -0.09110 1.000 0.0270 calc R
H32B H Uiso 0.23050 0.28660 -0.16930 1.000 0.0270 calc R
H33A H Uiso -0.01800 0.26580 -0.17640 1.000 0.0240 calc R
H33B H Uiso -0.08800 0.40400 -0.17590 1.000 0.0240 calc R
H34A H Uiso -0.00060 0.54100 -0.30110 1.000 0.0240 calc R
H34B H Uiso 0.13040 0.48560 -0.37370 1.000 0.0240 calc R
H35A H Uiso 0.31470 0.42980 -0.28550 1.000 0.0240 calc R
H35B H Uiso 0.23340 0.56610 -0.28220 1.000 0.0240 calc R
H36A H Uiso -0.16930 0.41930 -0.31220 1.000 0.0350 calc R
H36B H Uiso -0.10110 0.28130 -0.31250 1.000 0.0350 calc R
H36C H Uiso -0.04560 0.36960 -0.38950 1.000 0.0350 calc R
H20O H Uiso 0.323(7) 0.187(6) 0.556(3) 1.000 0.097(19) . .
H52 H Uiso 0.62910 -0.04480 0.58930 1.000 0.0210 calc R
H54 H Uiso 0.94400 -0.13800 0.74590 1.000 0.0190 calc R
H56 H Uiso 0.60200 0.16240 0.76400 1.000 0.0200 calc R
H14O H Uiso 1.070(5) 0.031(5) 0.607(3) 1.000 0.051(13) . .
H59 H Uiso 1.35860 -0.20330 0.68510 1.000 0.0210 calc R
H61 H Uiso 1.61530 -0.21910 0.86400 1.000 0.0200 calc R
H63 H Uiso 1.24990 0.06010 0.82980 1.000 0.0210 calc R
H38 H Uiso 0.73770 0.29020 0.56040 1.000 0.0200 calc R
H40 H Uiso 0.42000 0.39150 0.40450 1.000 0.0220 calc R
H42 H Uiso 0.75600 0.08760 0.38370 1.000 0.0190 calc R
H45 H Uiso 0.00940 0.44760 0.45950 1.000 0.0210 calc R
H47 H Uiso -0.25280 0.46410 0.28340 1.000 0.0230 calc R
H49 H Uiso 0.11250 0.18620 0.31640 1.000 0.0200 calc R

loop_
_atom_type_symbol
_atom_type_description
_atom_type_scat_dispersion_real
_atom_type_scat_dispersion_imag
_atom_type_scat_source
O O 0.0106 0.0060 'International Tables Vol C Tables 4.2.6.8 and 6.1.1.4'
N N 0.0061 0.0033 'International Tables Vol C Tables 4.2.6.8 and 6.1.1.4'
F F 0.0171 0.0103 'International Tables Vol C Tables 4.2.6.8 and 6.1.1.4'
H H 0.0000 0.0000 'International Tables Vol C Tables 4.2.6.8 and 6.1.1.4'
C C 0.0033 0.0016 'International Tables Vol C Tables 4.2.6.8 and 6.1.1.4'

loop_
_geom_angle_atom_site_label_1
_geom_angle_atom_site_label_2
_geom_angle_atom_site_label_3
_geom_angle
_geom_angle_publ_flag
C7 O4 C11 113.1(3) yes
C10 O2 H2 110.00 no
C25 O8 C29 113.0(3) yes
C28 O6 H6 110.00 no
C57 O26 H20O 115(3) no
C64 O32 H14O 107(3) no
C8 N1 C12 119.1(3) yes
C1 N1 C8 120.1(4) yes
C1 N1 C12 120.7(3) yes
C6 N2 C14 122.5(3) yes
C14 N2 C17 111.7(3) yes
C6 N2 C17 117.1(3) yes
C15 N3 C16 110.2(3) yes
C16 N3 C18 110.6(3) yes
C15 N3 C18 111.8(3) yes
C16 N3 H3N 107(3) no
C18 N3 H3N 108(3) no
C15 N3 H3N 110(2) no
C19 N4 C30 122.5(3) yes
C26 N4 C30 117.8(3) yes
C19 N4 C26 119.7(4) yes
C24 N5 C32 120.4(3) yes
C24 N5 C35 118.8(3) yes
C32 N5 C35 113.0(3) yes
C33 N6 C34 109.9(3) yes
C33 N6 C36 110.5(3) yes
C34 N6 C36 110.4(3) yes
C34 N6 H6N 106(3) no
C36 N6 H6N 109(3) no
C33 N6 H6N 111(3) no
O21 N11 O22 124.7(4) yes
O21 N11 C53 117.4(4) yes
O22 N11 C53 118.0(3) yes
O23 N12 O24 124.3(3) yes
O24 N12 C55 117.6(3) yes
O23 N12 C55 118.0(3) yes
O27 N13 O28 125.3(4) yes
O28 N13 C60 116.6(3) yes
O27 N13 C60 118.1(4) yes
O29 N14 C62 117.9(3) yes
O30 N14 C62 118.3(3) yes
O29 N14 O30 123.8(3) yes
O9 N7 O10 123.8(4) yes
O10 N7 C39 118.0(3) yes
O9 N7 C39 118.2(4) yes
O12 N8 C41 118.4(4) yes
O11 N8 C41 116.8(4) yes
O11 N8 O12 124.8(3) yes
N1 C1 C2 123.5(3) yes
C3 C2 C10 121.3(4) no
C1 C2 C3 120.1(4) no
C1 C2 C10 118.6(3) no
C2 C3 C9 115.7(4) no
O3 C3 C2 122.9(4) yes
O3 C3 C9 121.5(3) yes
C5 C4 C9 118.4(4) no
F1 C5 C4 118.5(4) yes
C4 C5 C6 125.0(4) no
F1 C5 C6 116.5(3) yes
N2 C6 C5 118.6(3) yes
C5 C6 C7 116.1(4) no
N2 C6 C7 125.3(4) yes
O4 C7 C6 118.7(4) yes
C6 C7 C8 120.2(4) no
O4 C7 C8 121.1(3) yes
C7 C8 C9 121.4(3) no
N1 C8 C9 119.3(3) yes
N1 C8 C7 119.2(4) yes
C3 C9 C4 119.8(4) no
C4 C9 C8 118.9(4) no
O15 N9 C46 118.2(4) yes
C3 C9 C8 121.3(3) no
O15 N9 O16 124.1(4) yes
O16 N9 C46 117.7(3) yes
O2 C10 C2 115.4(3) yes
O1 C10 O2 120.9(4) yes
O1 C10 C2 123.6(4) yes
O18 N10 C48 118.2(3) yes
O17 N10 O18 124.5(3) yes
O17 N10 C48 117.3(3) yes
O4 C11 C12 109.7(3) yes
N1 C12 C13 110.4(3) yes
N1 C12 C11 107.3(3) yes
C11 C12 C13 113.1(3) no
N2 C14 C15 108.3(3) yes
N3 C15 C14 111.0(3) yes
N3 C16 C17 112.1(3) yes
N2 C17 C16 109.4(3) yes
C2 C1 H1 118.00 no
N1 C1 H1 118.00 no
C9 C4 H4 121.00 no
C5 C4 H4 121.00 no
C12 C11 H11A 110.00 no
O4 C11 H11B 110.00 no
H11A C11 H11B 108.00 no
C12 C11 H11B 110.00 no
O4 C11 H11A 110.00 no
C13 C12 H12 109.00 no
N1 C12 H12 109.00 no
C11 C12 H12 109.00 no
C12 C13 H13C 109.00 no
H13A C13 H13B 109.00 no
C12 C13 H13A 109.00 no
H13B C13 H13C 110.00 no
C12 C13 H13B 110.00 no
H13A C13 H13C 109.00 no
H14A C14 H14B 108.00 no
C15 C14 H14A 110.00 no
N2 C14 H14A 110.00 no
C15 C14 H14B 110.00 no
N2 C14 H14B 110.00 no
N3 C15 H15B 109.00 no
C14 C15 H15A 109.00 no
C14 C15 H15B 109.00 no
H15A C15 H15B 108.00 no
N3 C15 H15A 109.00 no
H16A C16 H16B 108.00 no
N3 C16 H16B 109.00 no
C17 C16 H16A 109.00 no
C17 C16 H16B 109.00 no
N3 C16 H16A 109.00 no
H17A C17 H17B 108.00 no
C16 C17 H17B 110.00 no
N2 C17 H17A 110.00 no
N2 C17 H17B 110.00 no
C16 C17 H17A 110.00 no
N3 C18 H18B 109.00 no
H18A C18 H18B 109.00 no
H18A C18 H18C 109.00 no
N3 C18 H18A 109.00 no
N3 C18 H18C 110.00 no
H18B C18 H18C 109.00 no
N4 C19 C20 123.7(4) yes
C19 C20 C28 119.0(3) no
C21 C20 C28 120.6(4) no
C19 C20 C21 120.4(4) no
O7 C21 C20 122.9(4) yes
C20 C21 C27 116.1(4) no
O7 C21 C27 121.0(3) yes
C23 C22 C27 118.5(4) no
F2 C23 C24 117.4(3) yes
C22 C23 C24 124.7(4) no
F2 C23 C22 117.9(4) yes
N5 C24 C25 123.4(4) yes
C23 C24 C25 117.1(4) no
N5 C24 C23 119.5(3) yes
O8 C25 C24 118.3(3) yes
C24 C25 C26 119.7(4) no
O8 C25 C26 122.0(3) yes
N4 C26 C27 119.9(3) yes
N4 C26 C25 119.3(4) yes
C25 C26 C27 120.8(4) no
C22 C27 C26 118.8(4) no
C21 C27 C22 121.2(4) no
C21 C27 C26 120.1(3) no
O5 C28 C20 122.5(4) yes
O6 C28 C20 115.5(3) yes
O5 C28 O6 122.0(4) yes
O8 C29 C30 109.9(3) yes
C29 C30 C31 112.2(3) no
N4 C30 C31 111.7(3) yes
N4 C30 C29 106.1(3) yes
N5 C32 C33 108.4(3) yes
N6 C33 C32 109.6(3) yes
N6 C34 C35 111.8(3) yes
N5 C35 C34 109.6(3) yes
C20 C19 H19 118.00 no
N4 C19 H19 118.00 no
C23 C22 H22 121.00 no
C27 C22 H22 121.00 no
H29A C29 H29B 108.00 no
O8 C29 H29B 110.00 no
C30 C29 H29B 110.00 no
O8 C29 H29A 110.00 no
C30 C29 H29A 110.00 no
C31 C30 H30 109.00 no
C29 C30 H30 109.00 no
N4 C30 H30 109.00 no
H31B C31 H31C 110.00 no
H31A C31 H31C 109.00 no
C30 C31 H31C 109.00 no
C30 C31 H31A 109.00 no
H31A C31 H31B 109.00 no
C30 C31 H31B 109.00 no
N5 C32 H32B 110.00 no
C33 C32 H32A 110.00 no
H32A C32 H32B 108.00 no
C33 C32 H32B 110.00 no
N5 C32 H32A 110.00 no
C32 C33 H33B 110.00 no
C32 C33 H33A 110.00 no
N6 C33 H33B 110.00 no
H33A C33 H33B 108.00 no
N6 C33 H33A 110.00 no
H34A C34 H34B 108.00 no
N6 C34 H34A 109.00 no
C35 C34 H34A 109.00 no
N6 C34 H34B 109.00 no
C35 C34 H34B 109.00 no
H35A C35 H35B 108.00 no
N5 C35 H35B 110.00 no
C34 C35 H35B 110.00 no
N5 C35 H35A 110.00 no
C34 C35 H35A 110.00 no
H36B C36 H36C 109.00 no
N6 C36 H36B 109.00 no
H36A C36 H36C 109.00 no
N6 C36 H36C 109.00 no
H36A C36 H36B 109.00 no
N6 C36 H36A 109.00 no
C56 C51 C57 119.9(4) no
C52 C51 C56 119.9(4) no
C52 C51 C57 120.2(3) no
C51 C52 C53 119.9(3) no
N11 C53 C52 119.6(3) yes
C52 C53 C54 122.2(4) no
N11 C53 C54 118.2(4) yes
C53 C54 C55 117.0(4) no
N12 C55 C56 119.0(4) yes
C54 C55 C56 123.2(3) no
N12 C55 C54 117.9(4) yes
C51 C56 C55 118.0(4) no
O25 C57 O26 126.3(4) yes
O25 C57 C51 119.5(3) yes
O26 C57 C51 114.2(4) yes
C53 C52 H52 120.00 no
C51 C52 H52 120.00 no
C53 C54 H54 122.00 no
C55 C54 H54 121.00 no
C51 C56 H56 121.00 no
C55 C56 H56 121.00 no
C63 C58 C64 117.2(4) no
C59 C58 C64 122.3(3) no
C59 C58 C63 120.4(4) no
C58 C59 C60 117.6(4) no
N13 C60 C61 118.0(4) yes
C59 C60 C61 124.1(4) no
N13 C60 C59 117.9(3) yes
C60 C61 C62 115.5(4) no
N14 C62 C63 117.9(4) yes
N14 C62 C61 118.5(3) yes
C61 C62 C63 123.6(4) no
C58 C63 C62 118.7(4) no
O32 C64 C58 115.1(4) yes
O31 C64 C58 118.7(3) yes
O31 C64 O32 126.2(4) yes
C60 C59 H59 121.00 no
C58 C59 H59 121.00 no
C62 C61 H61 122.00 no
C60 C61 H61 122.00 no
C62 C63 H63 121.00 no
C58 C63 H63 121.00 no
C38 C37 C43 120.3(3) no
C38 C37 C42 119.5(4) no
C42 C37 C43 120.2(4) no
C37 C38 C39 119.8(3) no
N7 C39 C40 118.1(4) yes
N7 C39 C38 119.2(3) yes
C38 C39 C40 122.8(4) no
C39 C40 C41 115.8(4) no
N8 C41 C40 117.3(4) yes
C40 C41 C42 124.3(3) no
N8 C41 C42 118.4(4) yes
C37 C42 C41 117.8(4) no
O13 C43 C37 119.3(3) yes
O13 C43 O14 126.5(4) yes
O14 C43 C37 114.2(4) yes
C39 C38 H38 120.00 no
C37 C38 H38 120.00 no
C39 C40 H40 122.00 no
C41 C40 H40 122.00 no
C41 C42 H42 121.00 no
C37 C42 H42 121.00 no
C45 C44 C49 119.4(4) no
C45 C44 C50 123.2(3) no
C49 C44 C50 117.4(4) no
C44 C45 C46 119.1(4) no
N9 C46 C45 119.1(3) yes
N9 C46 C47 118.1(4) yes
C45 C46 C47 122.8(4) no
C46 C47 C48 116.1(4) no
N10 C48 C47 119.0(3) yes
N10 C48 C49 117.6(4) yes
C47 C48 C49 123.4(4) no
C44 C49 C48 119.1(4) no
O19 C50 O20 125.5(4) yes
O19 C50 C44 119.5(3) yes
O20 C50 C44 115.0(4) yes
C44 C45 H45 120.00 no
C46 C45 H45 120.00 no
C46 C47 H47 122.00 no
C48 C47 H47 122.00 no
C44 C49 H49 120.00 no
C48 C49 H49 120.00 no

loop_
_geom_bond_atom_site_label_1
_geom_bond_atom_site_label_2
_geom_bond_distance
_geom_bond_publ_flag
F1 C5 1.360(4) yes
F2 C23 1.357(4) yes
O1 C10 1.208(5) yes
O2 C10 1.341(6) yes
O3 C3 1.262(6) yes
O4 C11 1.449(4) yes
O4 C7 1.366(5) yes
O2 H2 0.8400 no
O5 C28 1.218(5) yes
O6 C28 1.325(6) yes
O7 C21 1.264(6) yes
O8 C25 1.364(5) yes
O8 C29 1.447(4) yes
O6 H6 0.8400 no
O21 N11 1.219(5) yes
O22 N11 1.222(5) yes
O23 N12 1.217(4) yes
O24 N12 1.229(5) yes
O25 C57 1.238(5) yes
O26 C57 1.277(4) yes
O26 H20O 1.03(7) no
O27 N13 1.222(5) yes
O28 N13 1.228(5) yes
O29 N14 1.236(5) yes
O30 N14 1.224(5) yes
O31 C64 1.226(6) yes
O32 C64 1.291(5) yes
O32 H14O 1.01(5) no
O9 N7 1.225(5) yes
O10 N7 1.234(5) yes
O11 N8 1.236(5) yes
O12 N8 1.222(6) yes
O13 C43 1.237(5) yes
O14 C43 1.270(4) yes
N1 C8 1.401(5) yes
N1 C1 1.343(5) yes
N1 C12 1.482(6) yes
N2 C6 1.392(5) yes
N2 C14 1.461(6) yes
N2 C17 1.480(4) yes
N3 C18 1.485(5) yes
N3 C15 1.501(4) yes
N3 C16 1.498(6) yes
O15 N9 1.226(5) yes
O16 N9 1.232(5) yes
O17 N10 1.228(5) yes
O18 N10 1.224(5) yes
O19 C50 1.219(6) yes
O20 C50 1.306(5) yes
N3 H3N 0.83(4) no
N4 C19 1.339(5) yes
N4 C30 1.488(6) yes
N4 C26 1.407(5) yes
N5 C32 1.461(6) yes
N5 C24 1.403(5) yes
N5 C35 1.456(4) yes
N6 C34 1.503(6) yes
N6 C33 1.506(4) yes
N6 C36 1.499(5) yes
N6 H6N 1.00(5) no
N11 C53 1.472(6) yes
N12 C55 1.473(5) yes
N13 C60 1.468(6) yes
N14 C62 1.472(5) yes
N7 C39 1.463(6) yes
N8 C41 1.478(5) yes
C1 C2 1.367(7) no
C2 C10 1.489(6) no
C2 C3 1.435(5) no
C3 C9 1.455(6) no
C4 C9 1.422(5) no
C4 C5 1.352(6) no
C5 C6 1.418(7) no
C6 C7 1.400(5) no
C7 C8 1.415(6) no
C8 C9 1.389(7) no
N9 C46 1.464(6) yes
N10 C48 1.481(5) yes
C11 C12 1.507(5) no
C12 C13 1.518(5) no
C14 C15 1.510(5) no
C16 C17 1.515(5) no
C1 H1 0.9500 no
C4 H4 0.9500 no
C11 H11A 0.9900 no
C11 H11B 0.9900 no
C12 H12 1.0000 no
C13 H13A 0.9800 no
C13 H13C 0.9800 no
C13 H13B 0.9800 no
C14 H14A 0.9900 no
C14 H14B 0.9900 no
C15 H15B 0.9900 no
C15 H15A 0.9900 no
C16 H16A 0.9900 no
C16 H16B 0.9900 no
C17 H17B 0.9900 no
C17 H17A 0.9900 no
C18 H18B 0.9800 no
C18 H18C 0.9800 no
C18 H18A 0.9800 no
C19 C20 1.362(7) no
C20 C28 1.492(5) no
C20 C21 1.446(5) no
C21 C27 1.447(6) no
C22 C23 1.368(6) no
C22 C27 1.401(5) no
C23 C24 1.384(7) no
C24 C25 1.406(5) no
C25 C26 1.403(6) no
C26 C27 1.412(7) no
C29 C30 1.510(5) no
C30 C31 1.523(5) no
C32 C33 1.516(5) no
C34 C35 1.512(5) no
C19 H19 0.9500 no
C22 H22 0.9500 no
C29 H29A 0.9900 no
C29 H29B 0.9900 no
C30 H30 1.0000 no
C31 H31A 0.9800 no
C31 H31B 0.9800 no
C31 H31C 0.9800 no
C32 H32B 0.9900 no
C32 H32A 0.9900 no
C33 H33A 0.9900 no
C33 H33B 0.9900 no
C34 H34A 0.9900 no
C34 H34B 0.9900 no
C35 H35A 0.9900 no
C35 H35B 0.9900 no
C36 H36B 0.9800 no
C36 H36C 0.9800 no
C36 H36A 0.9800 no
C51 C56 1.391(5) no
C51 C52 1.386(6) no
C51 C57 1.519(6) no
C52 C53 1.371(6) no
C53 C54 1.392(5) no
C54 C55 1.361(6) no
C55 C56 1.405(6) no
C52 H52 0.9500 no
C54 H54 0.9500 no
C56 H56 0.9500 no
C58 C64 1.519(6) no
C58 C59 1.397(6) no
C58 C63 1.393(5) no
C59 C60 1.384(6) no
C60 C61 1.384(5) no
C61 C62 1.384(6) no
C62 C63 1.376(6) no
C59 H59 0.9500 no
C61 H61 0.9500 no
C63 H63 0.9500 no
C37 C38 1.378(6) no
C37 C42 1.411(5) no
C37 C43 1.512(6) no
C38 C39 1.384(6) no
C39 C40 1.381(5) no
C40 C41 1.385(6) no
C41 C42 1.376(6) no
C38 H38 0.9500 no
C40 H40 0.9500 no
C42 H42 0.9500 no
C44 C45 1.378(6) no
C44 C49 1.393(5) no
C44 C50 1.505(6) no
C45 C46 1.395(6) no
C46 C47 1.384(5) no
C47 C48 1.369(6) no
C48 C49 1.382(6) no
C45 H45 0.9500 no
C47 H47 0.9500 no
C49 H49 0.9500 no

loop_
_geom_contact_atom_site_label_1
_geom_contact_atom_site_label_2
_geom_contact_distance
_geom_contact_site_symmetry_2
_geom_contact_publ_flag
F1 O11 3.128(4) 1_655 no
F1 N2 2.691(4) . no
F1 C17 2.881(5) . no
F1 C45 3.305(5) 1_655 no
F2 C35 2.962(5) . no
F2 C54 3.239(5) 1_464 no
F2 O23 3.175(4) 1_464 no
F2 N5 2.698(4) . no
F1 H17A 2.3200 . no
F1 H40 2.4600 1_655 no
F2 H54 2.3300 1_464 no
F2 H35B 2.4200 . no
O1 C21 3.410(5) . no
O1 O28 3.044(4) 1_464 no
O1 C20 3.292(5) . no
O1 C61 3.108(5) 1_464 no
O2 C32 3.415(5) 1_655 no
O2 C19 3.279(5) . no
O2 O3 2.535(4) . no
O3 O2 2.535(4) . no
O3 N10 2.801(5) 1_655 no
O3 O18 3.139(5) 1_655 no
O3 C48 3.042(4) 1_655 no
O3 O17 3.067(4) 1_655 no
O3 C47 3.285(4) 1_655 no
O3 C31 3.290(5) 1_655 no
O4 N1 2.804(4) . no
O4 C14 2.751(5) . no
O4 N2 2.861(4) . no
O4 O18 3.218(4) 1_665 no
O5 O16 3.100(4) 1_655 no
O5 C47 3.119(5) 1_655 no
O5 C2 3.372(5) . no
O6 C1 3.383(5) . no
O6 C14 3.268(5) 1_455 no
O6 O7 2.527(4) . no
O6 C13 3.383(5) . no
O7 O29 3.178(4) 1_464 no
O7 C61 3.324(4) 1_464 no
O7 O6 2.527(4) . no
O7 C62 3.089(4) 1_464 no
O7 C11 3.345(5) 1_455 no
O7 N14 2.856(5) 1_464 no
O7 O30 3.164(5) 1_464 no
O7 C7 3.377(4) 1_455 no
O8 N5 2.829(4) . no
O8 N4 2.820(4) . no
O8 C32 2.754(5) . no
O9 O16 3.203(4) 1_655 no
O10 C16 3.124(6) 1_455 no
O11 O17 3.223(4) 1_655 no
O11 F1 3.128(4) 1_455 no
O11 O19 3.092(4) . no
O11 C50 3.145(4) . no
O11 C31 3.285(4) . no
O11 C44 3.313(5) . no
O12 O17 3.186(4) 1_655 no
O12 C13 3.244(5) 1_545 no
O12 O19 3.146(4) . no
O13 C16 3.254(6) 1_545 no
O13 C17 3.139(6) 1_545 no
O13 N3 2.904(5) 1_545 no
O14 C64 3.085(5) . no
O14 O31 3.032(4) . no
O14 O32 2.466(4) . no
O14 C53 3.331(5) . no
O14 C54 3.400(5) . no
O14 C52 3.408(5) . no
O14 C50 3.127(5) 1_655 no
O15 C17 3.382(5) 1_455 no
O17 O3 3.067(4) 1_455 no
O18 O3 3.139(5) 1_455 no
O19 N8 2.878(4) . no
O19 O26 3.058(4) . no
O19 O12 3.146(4) . no
O19 O11 3.092(4) . no
O19 C41 3.273(5) . no
O20 C57 3.267(5) . no
O20 C40 3.055(5) . no
O20 O26 2.469(4) . no
O21 O28 3.203(4) 1_455 no
O21 O15 3.041(4) 1_645 no
O22 C16 3.403(4) 1_545 no
O22 C34 3.096(6) 1_646 no
O23 C58 3.358(5) . no
O23 F2 3.175(4) 1_646 no
O23 C64 3.217(4) . no
O23 O29 3.234(4) 1_455 no
O23 O31 3.086(4) . no
O24 O31 3.155(4) . no
O26 C64 3.125(5) 1_455 no
O26 O19 3.058(4) . no
O26 C39 3.368(5) . no
O26 C40 3.412(5) . no
O26 O20 2.469(4) . no
O26 C50 3.113(5) . no
O26 C38 3.417(5) . no
O29 O7 3.178(4) 1_646 no
O30 O7 3.164(5) 1_646 no
O31 C55 3.229(5) . no
O31 O23 3.086(4) . no
O31 O24 3.155(4) . no
O31 O14 3.032(4) . no
O31 N12 2.865(4) . no
O32 C43 3.266(5) . no
O32 C18 3.406(5) 1_545 no
O32 C54 3.071(5) . no
O32 O14 2.466(4) . no
O1 H61 2.2300 1_464 no
O1 H1 2.5000 . no
O2 H32A 2.7200 1_655 no
O3 H31A 2.5100 1_655 no
O3 H2 1.7700 . no
O3 H4 2.5500 . no
O4 H13A 2.6200 . no
O4 H14A 2.6200 . no
O4 H14B 2.4300 . no
O5 H47 2.2100 1_655 no
O5 H19 2.4800 . no
O6 H13B 2.5200 . no
O6 H14B 2.6100 1_455 no
O7 H22 2.5600 . no
O7 H11A 2.4600 1_455 no
O7 H6 1.7400 . no
O8 H31A 2.5800 . no
O8 H32A 2.5500 . no
O8 H32B 2.5200 . no
O9 H38 2.4600 . no
O10 H40 2.4600 . no
O10 H16B 2.5000 1_455 no
O11 H40 2.4000 . no
O11 H31B 2.3800 . no
O12 H13A 2.8100 1_545 no
O12 H13C 2.8200 1_545 no
O12 H42 2.4400 . no
O13 H3N 2.15(4) 1_545 no
O13 H14O 2.71(5) . no
O13 H17B 2.3700 1_545 no
O13 H14A 2.7700 1_545 no
O13 H42 2.5700 . no
O14 H14O 1.46(5) . no
O14 H38 2.4200 . no
O15 H17A 2.7200 1_455 no
O15 H45 2.5700 . no
O16 H47 2.5400 . no
O17 H2 2.9000 1_455 no
O17 H47 2.4600 . no
O18 H49 2.4300 . no
O19 H20O 2.51(6) . no
O19 H49 2.4500 . no
O20 H40 2.8500 . no
O20 H45 2.5400 . no
O20 H20O 1.45(6) . no
O21 H52 2.4500 . no
O22 H54 2.4700 . no
O22 H34A 2.5100 1_646 no
O22 H16A 2.5000 1_545 no
O23 H22 2.8900 1_646 no
O23 H54 2.4100 . no
O23 H12 2.5200 1_546 no
O24 H56 2.4600 . no
O25 H56 2.5600 . no
O26 H52 2.4300 . no
O27 H59 2.5800 . no
O27 H35B 2.8500 1_646 no
O28 H61 2.5500 . no
O29 H61 2.4800 . no
O30 H63 2.4400 . no
O31 H63 2.4500 . no
O32 H54 2.8600 . no
O32 H59 2.5500 . no
O32 H18B 2.5800 1_545 no
N1 O4 2.804(4) . no
N2 N3 2.867(5) . no
N2 F1 2.691(4) . no
N2 O4 2.861(4) . no
N3 O13 2.904(5) 1_565 no
N3 O19 2.940(5) 1_665 no
N3 N2 2.867(5) . no
N4 O8 2.820(4) . no
N5 O8 2.829(4) . no
N5 N6 2.851(5) . no
N5 F2 2.698(4) . no
N6 O25 2.904(5) 1_554 no
N6 N5 2.851(5) . no
N6 O31 2.931(5) 1_454 no
N7 O16 3.049(4) 1_655 no
N8 O19 2.878(4) . no
N8 O17 2.949(4) 1_655 no
N8 C50 3.277(5) . no
N10 O3 2.801(5) 1_455 no
N11 O28 3.057(4) 1_455 no
N12 O29 2.999(4) 1_455 no
N12 O31 2.865(4) . no
N12 C64 3.323(5) . no
N14 O7 2.856(5) 1_646 no
C1 C22 3.431(5) 1_655 no
C1 C28 3.555(5) . no
C1 O6 3.383(5) . no
C1 O29 3.348(5) 1_464 no
C2 C23 3.476(5) 1_655 no
C2 O5 3.372(5) . no
C2 C22 3.527(5) 1_655 no
C2 C28 3.410(5) . no
C3 C26 3.580(5) 1_655 no
C3 C27 3.592(5) 1_655 no
C4 C47 3.383(6) 1_655 no
C4 C19 3.502(5) 1_655 no
C4 C45 3.547(5) 1_655 no
C4 C20 3.522(5) 1_655 no
C4 C46 3.293(5) 1_655 no
C5 C20 3.476(5) 1_655 no
C5 C28 3.563(5) 1_655 no
C6 C28 3.564(6) 1_655 no
C7 O7 3.377(4) 1_655 no
C7 C13 3.453(6) . no
C8 C21 3.414(5) 1_655 no
C9 C27 3.467(5) 1_655 no
C9 C21 3.532(5) 1_655 no
C10 C20 3.348(5) . no
C10 C28 3.494(5) . no
C10 C19 3.458(5) . no
C11 O7 3.345(5) 1_655 no
C11 O18 3.297(5) 1_665 no
C13 O12 3.244(5) 1_565 no
C13 C7 3.453(6) . no
C13 O6 3.383(5) . no
C14 O4 2.751(5) . no
C14 O6 3.268(5) 1_655 no
C15 O19 3.245(6) 1_665 no
C16 O10 3.124(6) 1_655 no
C16 O13 3.254(6) 1_565 no
C16 O22 3.403(4) 1_565 no
C17 F1 2.881(5) . no
C17 O15 3.382(5) 1_655 no
C17 O13 3.139(6) 1_565 no
C18 O19 2.987(6) 1_665 no
C18 O32 3.406(5) 1_565 no
C19 C4 3.502(5) 1_455 no
C19 C10 3.458(5) . no
C19 O17 3.414(5) 1_655 no
C19 O2 3.279(5) . no
C20 C10 3.348(5) . no
C20 O1 3.292(5) . no
C20 C4 3.522(5) 1_455 no
C20 C5 3.476(5) 1_455 no
C21 C8 3.414(5) 1_455 no
C21 O1 3.410(5) . no
C21 C9 3.532(5) 1_455 no
C22 C1 3.431(5) 1_455 no
C22 C2 3.527(5) 1_455 no
C22 C59 3.549(5) 1_464 no
C22 C60 3.330(5) 1_464 no
C22 C61 3.458(6) 1_464 no
C23 C2 3.476(5) 1_455 no
C25 C31 3.369(5) . no
C26 C3 3.580(5) 1_455 no
C27 C3 3.592(5) 1_455 no
C27 C9 3.467(5) 1_455 no
C28 C2 3.410(5) . no
C28 C6 3.564(6) 1_455 no
C28 C1 3.555(5) . no
C28 C10 3.494(5) . no
C28 C5 3.563(5) 1_455 no
C29 O24 3.075(5) 1_554 no
C31 O3 3.290(5) 1_455 no
C31 O11 3.285(4) . no
C31 C25 3.369(5) . no
C32 O8 2.754(5) . no
C32 O25 3.331(5) 1_554 no
C32 O2 3.415(5) 1_455 no
C33 O31 3.191(6) 1_454 no
C34 O25 3.304(6) 1_554 no
C34 O22 3.096(6) 1_464 no
C34 O10 3.343(5) 1_554 no
C35 F2 2.962(5) . no
C35 O25 3.133(6) 1_554 no
C36 O20 3.386(5) 1_554 no
C36 O31 2.997(6) 1_454 no
C37 C49 3.333(5) 1_655 no
C37 C52 3.440(6) . no
C37 C44 3.450(6) 1_655 no
C37 C51 3.506(5) . no
C37 C48 3.478(5) 1_655 no
C38 C45 3.465(6) 1_655 no
C38 O26 3.417(5) . no
C38 C51 3.431(6) . no
C38 C57 3.275(5) . no
C38 C46 3.452(6) 1_655 no
C39 C57 3.438(6) . no
C39 O26 3.368(5) . no
C39 O16 3.411(5) 1_655 no
C39 C47 3.527(5) 1_655 no
C39 C46 3.466(6) 1_655 no
C40 C47 3.481(5) 1_655 no
C40 C50 3.358(6) . no
C40 O20 3.055(5) . no
C40 O26 3.412(5) . no
C41 C48 3.550(6) 1_655 no
C41 C50 3.475(6) . no
C41 C47 3.546(6) 1_655 no
C41 O19 3.273(5) . no
C41 O17 3.260(4) 1_655 no
C42 C49 3.559(6) 1_655 no
C42 N10 3.437(5) 1_655 no
C42 C48 3.311(6) 1_655 no
C43 C53 3.414(6) . no
C43 O32 3.266(5) . no
C43 O19 3.409(5) 1_655 no
C43 C52 3.267(5) . no
C43 C44 3.313(6) 1_655 no
C43 C49 3.363(5) 1_655 no
C43 C50 3.313(6) 1_655 no
C44 O11 3.313(5) . no
C45 C4 3.547(5) 1_455 no
C45 F1 3.305(5) 1_455 no
C46 C4 3.293(5) 1_455 no
C47 O3 3.285(4) 1_455 no
C47 C4 3.383(6) 1_455 no
C48 O3 3.042(4) 1_455 no
C50 N8 3.277(5) . no
C50 C41 3.475(6) . no
C50 C40 3.358(6) . no
C50 O26 3.113(5) . no
C50 O11 3.145(4) . no
C51 C37 3.506(5) . no
C51 C38 3.431(6) . no
C51 C58 3.480(6) 1_455 no
C51 C63 3.348(5) 1_455 no
C51 C62 3.490(5) 1_455 no
C52 C59 3.488(6) 1_455 no
C52 C37 3.440(6) . no
C52 C60 3.472(6) 1_455 no
C52 C43 3.267(5) . no
C52 O14 3.408(5) . no
C53 C61 3.555(5) 1_455 no
C53 C60 3.523(6) 1_455 no
C53 O28 3.412(5) 1_455 no
C53 O14 3.331(5) . no
C53 C43 3.414(6) . no
C54 F2 3.239(5) 1_646 no
C54 C61 3.520(6) 1_455 no
C54 O14 3.400(5) . no
C54 C64 3.312(6) . no
C54 O32 3.071(5) . no
C55 C64 3.480(6) . no
C55 C62 3.590(6) 1_455 no
C55 O29 3.273(4) 1_455 no
C55 O31 3.229(5) . no
C56 C63 3.569(6) 1_455 no
C56 C62 3.334(6) 1_455 no
C57 O31 3.418(5) 1_455 no
C57 C38 3.275(5) . no
C57 C58 3.333(6) 1_455 no
C57 C64 3.311(6) 1_455 no
C57 O20 3.267(5) . no
C57 C39 3.438(6) . no
C57 C63 3.371(5) 1_455 no
C58 O23 3.358(5) . no
C59 C22 3.549(5) 1_646 no
C60 C22 3.330(5) 1_646 no
C61 C22 3.458(6) 1_646 no
C61 O7 3.324(4) 1_646 no
C62 O7 3.089(4) 1_646 no
C64 C55 3.480(6) . no
C64 N12 3.323(5) . no
C64 C54 3.312(6) . no
C64 O14 3.085(5) . no
C64 O23 3.217(4) . no
C1 H13B 2.9800 . no
C3 H2 2.3000 . no
C5 H17A 2.6700 . no
C7 H13A 3.0200 . no
C7 H14B 2.8200 . no
C8 H11A 2.8500 . no
C8 H13A 3.0800 . no
C21 H6 2.2700 . no
C23 H35B 2.7500 . no
C25 H32A 2.8000 . no
C25 H31A 2.9100 . no
C26 H31A 3.0300 . no
C26 H29A 2.8200 . no
C36 H38 3.0700 1_454 no
C43 H3N 3.08(4) 1_545 no
C43 H14O 2.34(5) . no
C47 H4 3.0800 1_455 no
C48 H4 2.9800 1_455 no
C49 H4 3.0600 1_455 no
C50 H40 3.0900 . no
C50 H20O 2.24(6) . no
C54 H14O 2.94(5) . no
C62 H22 3.0800 1_646 no
C64 H54 3.0300 . no
H1 O29 2.4600 1_464 no
H1 O1 2.5000 . no
H1 H12 2.3700 . no
H2 C3 2.3000 . no
H2 O17 2.9000 1_655 no
H2 O3 1.7700 . no
H3N H17B 2.5900 . no
H3N H14A 2.5300 . no
H3N O19 2.47(5) 1_665 no
H3N C43 3.08(4) 1_565 no
H3N O13 2.15(4) 1_565 no
H4 O3 2.5500 . no
H4 C48 2.9800 1_655 no
H4 C49 3.0600 1_655 no
H4 C47 3.0800 1_655 no
H6 H14B 2.5900 1_455 no
H6 O7 1.7400 . no
H6 C21 2.2700 . no
H6N H35A 2.5800 . no
H6N H32B 2.5000 . no
H6N O25 2.00(5) 1_554 no
H6N C57 2.88(5) 1_554 no
H6N O31 2.43(6) 1_454 no
H11A O7 2.4600 1_655 no
H11A C8 2.8500 . no
H11B H13C 2.5700 . no
H11B O18 2.5800 1_665 no
H12 H1 2.3700 . no
H12 O23 2.5200 1_564 no
H13A O4 2.6200 . no
H13A O12 2.8100 1_565 no
H13A C8 3.0800 . no
H13A C7 3.0200 . no
H13B C1 2.9800 . no
H13B O6 2.5200 . no
H13C O12 2.8200 1_565 no
H13C H30 2.6000 1_565 no
H13C H11B 2.5700 . no
H14A O13 2.7700 1_565 no
H14A H3N 2.5300 . no
H14A H17B 2.4600 . no
H14A O4 2.6200 . no
H14B O6 2.6100 1_655 no
H14B C7 2.8200 . no
H14B O4 2.4300 . no
H14B H6 2.5900 1_655 no
H14O C54 2.94(5) . no
H14O O14 1.46(5) . no
H14O C43 2.34(5) . no
H14O O13 2.71(5) . no
H15A H18A 2.5600 . no
H15A H16B 2.5700 . no
H15B O19 2.6700 1_665 no
H15B H18C 2.4300 . no
H15B O12 2.6800 1_665 no
H16A H18B 2.5300 . no
H16A O22 2.5000 1_565 no
H16B H18A 2.3800 . no
H16B O10 2.5000 1_655 no
H16B H15A 2.5700 . no
H16B O16 2.5600 1_755 no
H17A C5 2.6700 . no
H17A F1 2.3200 . no
H17A O15 2.7200 1_655 no
H17B H14A 2.4600 . no
H17B H3N 2.5900 . no
H17B O13 2.3700 1_565 no
H18A O16 2.7600 1_755 no
H18A H15A 2.5600 . no
H18A H16B 2.3800 . no
H18B H16A 2.5300 . no
H18B O32 2.5800 1_565 no
H18C O19 2.4300 1_665 no
H18C H15B 2.4300 . no
H19 H30 2.3800 . no
H19 O5 2.4800 . no
H19 O17 2.5100 1_655 no
H20O O19 2.51(6) . no
H20O O20 1.45(6) . no
H20O C50 2.24(6) . no
H22 O23 2.8900 1_464 no
H22 C62 3.0800 1_464 no
H22 O7 2.5600 . no
H29A O24 2.7200 1_554 no
H29A C26 2.8200 . no
H29B H31C 2.5700 . no
H29B O24 2.5400 1_554 no
H29B O30 2.8200 1_454 no
H30 H13C 2.6000 1_545 no
H30 H19 2.3800 . no
H31A C26 3.0300 . no
H31A O3 2.5100 1_455 no
H31A C25 2.9100 . no
H31A O8 2.5800 . no
H31B O11 2.3800 . no
H31C H29B 2.5700 . no
H32A O8 2.5500 . no
H32A O2 2.7200 1_455 no
H32A C25 2.8000 . no
H32B O8 2.5200 . no
H32B O25 2.6000 1_554 no
H32B H35A 2.4900 . no
H32B H6N 2.5000 . no
H33A O31 2.6000 1_454 no
H33A H36B 2.4800 . no
H33A O24 2.6200 1_454 no
H33B H34A 2.5500 . no
H33B H36A 2.4800 . no
H34A O28 2.5000 1_364 no
H34A O22 2.5100 1_464 no
H34A H33B 2.5500 . no
H34A H36A 2.4500 . no
H34B O10 2.5000 1_554 no
H34B H36C 2.4800 . no
H35A H32B 2.4900 . no
H35A H6N 2.5800 . no
H35A O25 2.3700 1_554 no
H35B C23 2.7500 . no
H35B O27 2.8500 1_464 no
H35B F2 2.4200 . no
H36A O28 2.8700 1_364 no
H36A H34A 2.4500 . no
H36A H33B 2.4800 . no
H36B O31 2.3600 1_454 no
H36B O14 2.9100 1_454 no
H36B H33A 2.4800 . no
H36C H45 2.5100 1_554 no
H36C H34B 2.4800 . no
H36C O20 2.6600 1_554 no
H38 O14 2.4200 . no
H38 O9 2.4600 . no
H40 C50 3.0900 . no
H40 O11 2.4000 . no
H40 O10 2.4600 . no
H40 F1 2.4600 1_455 no
H40 O20 2.8500 . no
H42 O13 2.5700 . no
H42 O12 2.4400 . no
H45 O20 2.5400 . no
H45 O15 2.5700 . no
H47 O17 2.4600 . no
H47 O16 2.5400 . no
H49 O18 2.4300 . no
H49 O19 2.4500 . no
H52 O21 2.4500 . no
H52 O26 2.4300 . no
H54 F2 2.3300 1_646 no
H54 C64 3.0300 . no
H54 O32 2.8600 . no
H54 O22 2.4700 . no
H54 O23 2.4100 . no
H56 O25 2.5600 . no
H56 O24 2.4600 . no
H59 O27 2.5800 . no
H59 O32 2.5500 . no
H61 O29 2.4800 . no
H61 O28 2.5500 . no
H63 O30 2.4400 . no
H63 O31 2.4500 . no

loop_
_geom_hbond_atom_site_label_D
_geom_hbond_atom_site_label_H
_geom_hbond_atom_site_label_A
_geom_hbond_distance_DH
_geom_hbond_distance_HA
_geom_hbond_distance_DA
_geom_hbond_angle_DHA
_geom_hbond_site_symmetry_A
_geom_hbond_publ_flag
O2 H2 O3 0.8400 1.7700 2.535(4) 150.00 . yes
N3 H3N O13 0.83(4) 2.15(4) 2.904(5) 152(4) 1_565 yes
N3 H3N O19 0.83(4) 2.47(5) 2.940(5) 117(3) 1_665 yes
O6 H6 O7 0.8400 1.7400 2.527(4) 155.00 . yes
N6 H6N O25 1.00(5) 2.00(5) 2.904(5) 149(4) 1_554 yes
N6 H6N O31 1.00(5) 2.43(6) 2.931(5) 110(3) 1_454 yes
O32 H14O O14 1.01(5) 1.46(5) 2.466(4) 177(5) . yes
O26 H20O O19 1.03(7) 2.51(6) 3.058(4) 113(4) . yes
O26 H20O O20 1.03(7) 1.45(6) 2.469(4) 171(5) . yes
C1 H1 O1 0.9500 2.5000 2.818(5) 100.00 . yes
C1 H1 O29 0.9500 2.4600 3.348(5) 156.00 1_464 yes
C11 H11A O7 0.9900 2.4600 3.345(5) 148.00 1_655 yes
C11 H11B O18 0.9900 2.5800 3.297(5) 130.00 1_665 yes
C12 H12 O23 1.0000 2.5200 3.435(4) 151.00 1_564 yes
C13 H13B O6 0.9800 2.5200 3.383(5) 147.00 . yes
C16 H16A O22 0.9900 2.5000 3.403(4) 152.00 1_565 yes
C16 H16B O10 0.9900 2.5000 3.124(6) 121.00 1_655 yes
C16 H16B O16 0.9900 2.5600 3.482(5) 155.00 1_755 yes
C17 H17A F1 0.9900 2.3200 2.881(5) 115.00 . yes
C17 H17B O13 0.9900 2.3700 3.139(6) 133.00 1_565 yes
C18 H18B O32 0.9800 2.5800 3.406(5) 143.00 1_565 yes
C18 H18C O19 0.9800 2.4300 2.987(6) 116.00 1_665 yes
C19 H19 O5 0.9500 2.4800 2.811(5) 100.00 . yes
C19 H19 O17 0.9500 2.5100 3.414(5) 158.00 1_655 yes
C29 H29B O24 0.9900 2.5400 3.075(5) 114.00 1_554 yes
C31 H31A O3 0.9800 2.5100 3.290(5) 136.00 1_455 yes
C31 H31A O8 0.9800 2.5800 2.920(4) 100.00 . yes
C31 H31B O11 0.9800 2.3800 3.285(4) 153.00 . yes
C32 H32B O25 0.9900 2.6000 3.331(5) 131.00 1_554 yes
C34 H34A O22 0.9900 2.5100 3.096(6) 117.00 1_464 yes
C34 H34A O28 0.9900 2.5000 3.433(5) 158.00 1_364 yes
C34 H34B O10 0.9900 2.5000 3.343(5) 143.00 1_554 yes
C35 H35A O25 0.9900 2.3700 3.133(6) 133.00 1_554 yes
C35 H35B F2 0.9900 2.4200 2.962(5) 114.00 . yes
C36 H36B O31 0.9800 2.3600 2.997(6) 122.00 1_454 yes
C40 H40 F1 0.9500 2.4600 3.377(5) 162.00 1_455 yes
C54 H54 F2 0.9500 2.3300 3.239(5) 159.00 1_646 yes

loop_
_geom_torsion_atom_site_label_1
_geom_torsion_atom_site_label_2
_geom_torsion_atom_site_label_3
_geom_torsion_atom_site_label_4
_geom_torsion
_geom_torsion_publ_flag
C7 O4 C11 C12 57.8(4) no
C11 O4 C7 C6 155.2(3) no
C11 O4 C7 C8 -26.0(5) no
C29 O8 C25 C26 -19.4(4) no
C29 O8 C25 C24 159.5(3) no
C25 O8 C29 C30 55.7(4) no
C1 N1 C12 C13 84.6(4) no
C1 N1 C8 C7 -178.1(3) no
C12 N1 C8 C7 -3.4(5) no
C8 N1 C12 C13 -90.0(4) no
C12 N1 C8 C9 173.9(3) no
C8 N1 C12 C11 33.7(4) no
C1 N1 C12 C11 -151.7(3) no
C1 N1 C8 C9 -0.8(5) no
C12 N1 C1 C2 -175.2(3) no
C8 N1 C1 C2 -0.6(5) no
C17 N2 C6 C7 120.5(4) no
C17 N2 C14 C15 62.1(4) no
C14 N2 C6 C7 -24.4(6) no
C6 N2 C14 C15 -151.4(3) no
C14 N2 C6 C5 152.8(3) no
C17 N2 C6 C5 -62.3(5) no
C6 N2 C17 C16 152.0(4) no
C14 N2 C17 C16 -59.5(4) no
C15 N3 C16 C17 -53.0(4) no
C18 N3 C15 C14 179.1(4) no
C16 N3 C15 C14 55.6(5) no
C18 N3 C16 C17 -177.1(3) no
C26 N4 C30 C29 36.9(4) no
C19 N4 C26 C25 176.4(3) no
C19 N4 C30 C29 -142.7(3) no
C19 N4 C26 C27 -2.9(5) no
C26 N4 C30 C31 -85.7(4) no
C30 N4 C19 C20 179.1(3) no
C30 N4 C26 C27 177.5(3) no
C26 N4 C19 C20 -0.5(5) no
C19 N4 C30 C31 94.7(4) no
C30 N4 C26 C25 -3.2(5) no
C35 N5 C24 C23 65.7(5) no
C32 N5 C24 C25 32.7(5) no
C24 N5 C35 C34 -152.5(4) no
C35 N5 C24 C25 -114.4(4) no
C32 N5 C24 C23 -147.3(4) no
C35 N5 C32 C33 -61.5(4) no
C24 N5 C32 C33 149.7(3) no
C32 N5 C35 C34 58.1(4) no
C36 N6 C33 C32 -179.5(4) no
C36 N6 C34 C35 176.8(3) no
C33 N6 C34 C35 54.6(4) no
C34 N6 C33 C32 -57.5(4) no
O21 N11 C53 C52 -15.6(5) no
O21 N11 C53 C54 164.6(4) no
O22 N11 C53 C54 -15.8(5) no
O22 N11 C53 C52 164.1(4) no
O23 N12 C55 C54 -12.1(5) no
O24 N12 C55 C54 169.0(3) no
O23 N12 C55 C56 167.6(3) no
O24 N12 C55 C56 -11.4(5) no
O28 N13 C60 C61 -35.3(5) no
O28 N13 C60 C59 144.2(3) no
O27 N13 C60 C61 143.8(4) no
O27 N13 C60 C59 -36.7(5) no
O29 N14 C62 C61 17.8(5) no
O30 N14 C62 C61 -163.6(4) no
O29 N14 C62 C63 -160.4(3) no
O30 N14 C62 C63 18.3(5) no
O9 N7 C39 C38 17.9(5) no
O10 N7 C39 C38 -162.5(3) no
O9 N7 C39 C40 -162.4(4) no
O10 N7 C39 C40 17.3(5) no
O12 N8 C41 C42 9.9(5) no
O11 N8 C41 C40 9.8(5) no
O12 N8 C41 C40 -170.8(3) no
O11 N8 C41 C42 -169.5(3) no
N1 C1 C2 C3 1.6(6) no
N1 C1 C2 C10 178.2(3) no
C1 C2 C10 O1 2.6(6) no
C1 C2 C3 O3 178.7(4) no
C3 C2 C10 O1 179.1(4) no
C3 C2 C10 O2 -0.5(5) no
C1 C2 C10 O2 -177.0(3) no
C1 C2 C3 C9 -1.1(5) no
C10 C2 C3 C9 -177.6(3) no
C10 C2 C3 O3 2.2(6) no
O3 C3 C9 C8 180.0(3) no
O3 C3 C9 C4 -0.5(5) no
C2 C3 C9 C4 179.3(3) no
C2 C3 C9 C8 -0.3(5) no
C9 C4 C5 C6 -0.7(6) no
C9 C4 C5 F1 -178.6(3) no
C5 C4 C9 C3 -177.9(3) no
C5 C4 C9 C8 1.7(5) no
F1 C5 C6 N2 -0.4(5) no
F1 C5 C6 C7 177.1(3) no
C4 C5 C6 C7 -0.8(6) no
C4 C5 C6 N2 -178.2(3) no
N2 C6 C7 C8 178.6(3) no
N2 C6 C7 O4 -2.6(6) no
C5 C6 C7 O4 -179.9(3) no
C5 C6 C7 C8 1.3(5) no
C6 C7 C8 N1 176.8(3) no
O4 C7 C8 N1 -2.0(5) no
O4 C7 C8 C9 -179.2(3) no
C6 C7 C8 C9 -0.4(6) no
N1 C8 C9 C4 -178.4(3) no
C7 C8 C9 C4 -1.1(5) no
C7 C8 C9 C3 178.4(3) no
N1 C8 C9 C3 1.2(5) no
O16 N9 C46 C45 -148.0(3) no
O15 N9 C46 C45 31.7(5) no
O15 N9 C46 C47 -147.9(3) no
O16 N9 C46 C47 32.4(5) no
O17 N10 C48 C49 162.2(3) no
O18 N10 C48 C47 164.9(3) no
O17 N10 C48 C47 -14.7(5) no
O18 N10 C48 C49 -18.1(5) no
O4 C11 C12 N1 -60.1(3) no
O4 C11 C12 C13 61.9(4) no
N2 C14 C15 N3 -59.8(4) no
N3 C16 C17 N2 54.3(4) no
N4 C19 C20 C28 -176.9(3) no
N4 C19 C20 C21 2.1(6) no
C19 C20 C28 O6 176.8(3) no
C19 C20 C21 O7 -179.3(4) no
C28 C20 C21 C27 178.6(3) no
C28 C20 C21 O7 -0.3(6) no
C19 C20 C21 C27 -0.4(5) no
C21 C20 C28 O5 179.8(3) no
C19 C20 C28 O5 -1.2(6) no
C21 C20 C28 O6 -2.2(5) no
O7 C21 C27 C26 176.0(3) no
O7 C21 C27 C22 -2.3(6) no
C20 C21 C27 C26 -2.9(5) no
C20 C21 C27 C22 178.7(3) no
C23 C22 C27 C21 179.2(3) no
C27 C22 C23 F2 177.5(3) no
C27 C22 C23 C24 -2.0(6) no
C23 C22 C27 C26 0.8(5) no
C22 C23 C24 C25 -1.4(6) no
C22 C23 C24 N5 178.5(3) no
F2 C23 C24 C25 179.2(3) no
F2 C23 C24 N5 -0.9(5) no
N5 C24 C25 C26 -174.0(3) no
N5 C24 C25 O8 7.1(5) no
C23 C24 C25 O8 -173.0(3) no
C23 C24 C25 C26 5.9(5) no
C24 C25 C26 N4 173.5(3) no
C24 C25 C26 C27 -7.2(5) no
O8 C25 C26 C27 171.7(3) no
O8 C25 C26 N4 -7.6(5) no
N4 C26 C27 C21 4.6(5) no
C25 C26 C27 C21 -174.7(3) no
C25 C26 C27 C22 3.7(5) no
N4 C26 C27 C22 -177.0(3) no
O8 C29 C30 N4 -62.9(3) no
O8 C29 C30 C31 59.4(4) no
N5 C32 C33 N6 60.0(4) no
N6 C34 C35 N5 -53.8(4) no
C57 C51 C56 C55 177.6(3) no
C52 C51 C57 O26 -7.7(5) no
C52 C51 C57 O25 172.3(4) no
C56 C51 C57 O25 -6.1(6) no
C52 C51 C56 C55 -0.9(6) no
C56 C51 C57 O26 173.8(4) no
C56 C51 C52 C53 -0.4(6) no
C57 C51 C52 C53 -178.8(3) no
C51 C52 C53 N11 -178.1(3) no
C51 C52 C53 C54 1.7(6) no
N11 C53 C54 C55 178.1(3) no
C52 C53 C54 C55 -1.7(6) no
C53 C54 C55 N12 -180.0(3) no
C53 C54 C55 C56 0.4(6) no
C54 C55 C56 C51 0.9(6) no
N12 C55 C56 C51 -178.8(3) no
C59 C58 C64 O31 177.0(4) no
C59 C58 C64 O32 -2.3(5) no
C63 C58 C64 O31 -6.4(5) no
C59 C58 C63 C62 3.2(6) no
C64 C58 C59 C60 173.4(3) no
C64 C58 C63 C62 -173.5(3) no
C63 C58 C64 O32 174.4(3) no
C63 C58 C59 C60 -3.1(6) no
C58 C59 C60 N13 -179.8(3) no
C58 C59 C60 C61 -0.4(6) no
C59 C60 C61 C62 3.5(6) no
N13 C60 C61 C62 -177.0(3) no
C60 C61 C62 C63 -3.5(6) no
C60 C61 C62 N14 178.5(3) no
N14 C62 C63 C58 178.4(3) no
C61 C62 C63 C58 0.3(6) no
C38 C37 C42 C41 1.9(6) no
C43 C37 C38 C39 177.9(3) no
C42 C37 C43 O13 7.1(6) no
C38 C37 C43 O14 6.7(5) no
C38 C37 C43 O13 -172.1(4) no
C42 C37 C38 C39 -1.4(6) no
C42 C37 C43 O14 -174.1(4) no
C43 C37 C42 C41 -177.3(3) no
C37 C38 C39 N7 179.9(4) no
C37 C38 C39 C40 0.2(6) no
C38 C39 C40 C41 0.5(6) no
N7 C39 C40 C41 -179.2(3) no
C39 C40 C41 C42 0.2(6) no
C39 C40 C41 N8 -179.1(3) no
C40 C41 C42 C37 -1.4(6) no
N8 C41 C42 C37 177.9(3) no
C45 C44 C49 C48 -4.1(6) no
C49 C44 C45 C46 4.5(6) no
C50 C44 C45 C46 -173.9(3) no
C49 C44 C50 O19 4.0(5) no
C50 C44 C49 C48 174.4(3) no
C49 C44 C50 O20 -174.9(3) no
C45 C44 C50 O20 3.5(5) no
C45 C44 C50 O19 -177.6(4) no
C44 C45 C46 C47 -1.1(6) no
C44 C45 C46 N9 179.4(3) no
C45 C46 C47 C48 -2.7(6) no
N9 C46 C47 C48 176.9(3) no
C46 C47 C48 N10 180.0(3) no
C46 C47 C48 C49 3.2(6) no
N10 C48 C49 C44 -176.7(3) no
C47 C48 C49 C44 0.1(6) no
